data_9007820
loop_
_publ_author_name
'Mackay, K. M.'
'Nicholson, B. K.'
'Service, M.'

_publ_section_title
;
 Structure of dichlorobis(tetracarbonylcobaltio)tin(IV)(2 Co-Sn)
;
_journal_name_full 'Acta Crystallographica, Section C'
_journal_page_first 1759
_journal_page_last 1761
_journal_paper_doi 10.1107/S0108270190001226
_journal_volume 46
_journal_year 1990
_chemical_formula_structural SnCl2[Co(CO)4]2
_chemical_formula_sum 'C8 Cl2 Co2 O8 Sn'
_space_group_IT_number 14
_symmetry_space_group_name_Hall '-P 2ybc'
_symmetry_space_group_name_H-M 'P 1 21/c 1'
_cell_angle_alpha 90
_cell_angle_beta 108.42
_cell_angle_gamma 90
_cell_length_a 11.716
_cell_length_b 11.486
_cell_length_c 12.765
_cell_formula_units_Z 4
_cell_volume 1629.776
_database_code_amcsd 0010182
_exptl_crystal_density_diffrn 2.166
_cod_original_formula_sum 'Sn Co2 Cl2 C8 O8'
_cod_database_code 9007820
_amcsd_formula_title SnCl2[Co(CO)4]2

loop_
_space_group_symop_operation_xyz
x,y,z
x,1/2-y,1/2+z
-x,1/2+y,1/2-z
-x,-y,-z

loop_
_atom_site_label
_atom_site_fract_x
_atom_site_fract_y
_atom_site_fract_z
_atom_site_U_iso_or_equiv
Sn1 0.77920 0.16878 0.64689 0.04200
Co1 0.98630 0.17260 0.78950 0.04500
Co2 0.57470 0.18680 0.67380 0.04700
Cl1 0.78120 0.31420 0.51530 0.07700
Cl2 0.77170 -0.00300 0.54300 0.07300
C1 0.03780 0.17170 0.66890 0.05200
O1 0.07330 0.17340 0.59790 0.07100
C2 0.94230 0.31270 0.83010 0.05500
O2 0.91760 0.40050 0.85400 0.08300
C3 0.13600 0.17300 0.88940 0.06800
O3 0.29940 0.17290 0.95000 0.10200
C4 0.94230 0.03910 0.83940 0.06100
O4 0.91860 -0.04590 0.87260 0.09000
C5 0.51750 0.17000 0.52580 0.06300
O5 0.48030 0.16090 0.43340 0.09700
C6 0.42970 0.19610 0.69440 0.06200
O6 0.33900 0.20140 0.70800 0.09200
C7 0.61850 0.05990 0.75900 0.05600
O7 0.64070 -0.02060 0.81300 0.08500
C8 0.62040 0.33080 0.72370 0.06700
O8 0.64430 0.42380 0.75290 0.10700

loop_
_cod_related_entry_id
_cod_related_entry_database
_cod_related_entry_code
1 AMCSD 0010182
